data_4501824
loop_
_publ_author_name
'Raatikainen, Kari'
'Rissanen, Kari'

_publ_section_title
;
 Modulation of N&#x00B7;&#x00B7;&#x00B7;I
 and+N&#x2212;H&#x00B7;&#x00B7;&#x00B7;Cl&#x2212;&#x00B7;&#x00B7;&#x00B7;I
 Halogen Bonding: Folding, Inclusion, and Self-Assembly of Tri- and
 Tetraamino Piperazine Cyclophanes
;
_journal_issue 8
_journal_name_full 'Crystal Growth &amp; Design'
_journal_page_first 3638
_journal_paper_doi 10.1021/cg100516t
_journal_volume 10
_journal_year 2010
_chemical_compound_source 'synthesis as described'
_chemical_formula_moiety 'C48 H74 N12, 3(C2 H6 O), 2(C6 F4 I2), 6(H2 O), 6(Cl)'
_chemical_formula_sum 'C66 H104 Cl6 F8 I4 N12 O9'
_chemical_formula_weight 2081.91
_chemical_name_systematic
;
 ?
;
_space_group_IT_number 11
_symmetry_cell_setting monoclinic
_symmetry_Int_Tables_number 11
_symmetry_space_group_name_Hall '-P 2yb'
_symmetry_space_group_name_H-M 'P 1 21/m 1'
_atom_sites_solution_hydrogens geom
_atom_sites_solution_primary direct
_atom_sites_solution_secondary difmap
_audit_creation_date 2010-03-08T17:46:51-00:00
_audit_creation_method 'WinGX routine CIF_UPDATE'
_cell_angle_alpha 90
_cell_angle_beta 92.0280(10)
_cell_angle_gamma 90
_cell_formula_units_Z 2
_cell_length_a 8.8485(2)
_cell_length_b 22.9558(5)
_cell_length_c 21.9893(4)
_cell_measurement_reflns_used 10404
_cell_measurement_temperature 123(2)
_cell_measurement_theta_max 28.283
_cell_measurement_theta_min 0.407
_cell_measurement_wavelength 0.71073
_cell_volume 4463.77(16)
_computing_cell_refinement 'HKL Scalepack (Otwinowski & Minor 1997)'
_computing_data_collection 'Collect (Bruker AXS BV, 1997-2004)'
_computing_data_reduction 'HKL Denzo and Scalepack (Otwinowski & Minor 1997)'
_computing_molecular_graphics 'Ortep-3 for Windows (Farrugia, 1997)'
_computing_publication_material 'WinGX publication routines (Farrugia, 1999)'
_computing_structure_refinement 'SHELXL-97 (Sheldrick, 2008)'
_computing_structure_solution 'SIR97 (Giacovazzo et al, 1997)'
_diffrn_ambient_temperature 123(2)
_diffrn_detector 'CCD plate'
_diffrn_detector_area_resol_mean 9
_diffrn_measured_fraction_theta_full 0.997
_diffrn_measured_fraction_theta_max 0.997
_diffrn_measurement_device '95mm CCD camera on \k-goniostat'
_diffrn_measurement_device_type KappaCCD
_diffrn_measurement_method 'CCD rotation images, thick slices'
_diffrn_orient_matrix_type 'by Bruker AXS Collect from scalepack cell'
_diffrn_orient_matrix_UB_11 -0.112403
_diffrn_orient_matrix_UB_12 0.35865E-2
_diffrn_orient_matrix_UB_13 -0.4891E-2
_diffrn_orient_matrix_UB_21 0.77611E-2
_diffrn_orient_matrix_UB_22 -0.20577E-2
_diffrn_orient_matrix_UB_23 -0.45208E-1
_diffrn_orient_matrix_UB_31 -0.96645E-2
_diffrn_orient_matrix_UB_32 -0.433653E-1
_diffrn_orient_matrix_UB_33 0.17406E-2
_diffrn_radiation_monochromator graphite
_diffrn_radiation_probe x-ray
_diffrn_radiation_type MoK\a
_diffrn_radiation_wavelength 0.71073
_diffrn_reflns_av_R_equivalents 0.0302
_diffrn_reflns_av_unetI/netI 0.0379
_diffrn_reflns_limit_h_max 11
_diffrn_reflns_limit_h_min -11
_diffrn_reflns_limit_k_max 29
_diffrn_reflns_limit_k_min -29
_diffrn_reflns_limit_l_max 28
_diffrn_reflns_limit_l_min -22
_diffrn_reflns_number 32036
_diffrn_reflns_theta_full 27.5
_diffrn_reflns_theta_max 27.5
_diffrn_reflns_theta_min 0.93
_diffrn_source 'Enraf Nonius FR590'
_exptl_absorpt_coefficient_mu 1.647
_exptl_absorpt_correction_T_max 0.7457
_exptl_absorpt_correction_T_min 0.6642
_exptl_absorpt_correction_type multi-scan
_exptl_absorpt_process_details
;
        [c.f. r.h. blessing, acta cryst. (1995), a51, 33-38]
;
_exptl_crystal_colour colourless
_exptl_crystal_density_diffrn 1.549
_exptl_crystal_density_method 'not measured'
_exptl_crystal_description prism
_exptl_crystal_F_000 2084
_exptl_crystal_size_max 0.35
_exptl_crystal_size_mid 0.35
_exptl_crystal_size_min 0.3
_refine_diff_density_max 1.083
_refine_diff_density_min -1.316
_refine_diff_density_rms 0.119
_refine_ls_extinction_method none
_refine_ls_goodness_of_fit_ref 1.056
_refine_ls_hydrogen_treatment mixed
_refine_ls_matrix_type full
_refine_ls_number_parameters 544
_refine_ls_number_reflns 10482
_refine_ls_number_restraints 17
_refine_ls_restrained_S_all 1.068
_refine_ls_R_factor_all 0.0595
_refine_ls_R_factor_gt 0.0438
_refine_ls_shift/su_max 0.002
_refine_ls_shift/su_mean 0
_refine_ls_structure_factor_coef Fsqd
_refine_ls_weighting_details 'calc w=1/[\s^2^(Fo^2^)+(0.0538P)^2^+13.3800P] where P=(Fo^2^+2Fc^2^)/3'
_refine_ls_weighting_scheme calc
_refine_ls_wR_factor_gt 0.1123
_refine_ls_wR_factor_ref 0.1258
_reflns_number_gt 8404
_reflns_number_total 10482
_reflns_threshold_expression >2\s(I)
_cod_data_source_file cg100516t_si_001.cif
_cod_data_source_block 2-HCl-F4DIB
_cod_original_sg_symbol_H-M 'P 21/m'
_cod_database_code 4501824

loop_
_symmetry_equiv_pos_as_xyz
'x, y, z'
'-x, y+1/2, -z'
'-x, -y, -z'
'x, -y-1/2, z'

loop_
_atom_site_label
_atom_site_type_symbol
_atom_site_fract_x
_atom_site_fract_y
_atom_site_fract_z
_atom_site_U_iso_or_equiv
_atom_site_adp_type
_atom_site_occupancy
_atom_site_symmetry_multiplicity
_atom_site_calc_flag
_atom_site_refinement_flags
C1 C 0.3014(7) 0.25 0.8097(3) 0.0303(13) Uani 1 2 d S
C2 C 0.2391(6) 0.3029(2) 0.8252(2) 0.0399(11) Uani 1 1 d .
C3 C 0.1058(7) 0.3018(3) 0.8563(2) 0.0586(17) Uani 1 1 d .
H3 H 0.0583 0.3374 0.8667 0.07 Uiso 1 1 calc R
C4 C 0.0417(11) 0.25 0.8721(4) 0.073(3) Uani 1 2 d S
H4 H -0.0484 0.25 0.8943 0.087 Uiso 1 2 calc SR
N5 N 0.4398(6) 0.25 0.7761(2) 0.0330(12) Uani 1 2 d S
H5A H 0.5221 0.25 0.803 0.04 Uiso 1 2 d SR
H5B H 0.4421 0.2174 0.7516 0.04 Uiso 1 1 d R
C6 C 0.3158(8) 0.3598(2) 0.8106(2) 0.0545(16) Uani 1 1 d .
H6A H 0.2465 0.3925 0.8189 0.065 Uiso 1 1 calc R
H6B H 0.4073 0.3644 0.8374 0.065 Uiso 1 1 calc R
N7 N 0.3596(5) 0.36264(17) 0.74628(16) 0.0378(9) Uani 1 1 d .
C8 C 0.2273(6) 0.3779(2) 0.7071(2) 0.0398(11) Uani 1 1 d .
H8A H 0.1881 0.4164 0.7194 0.048 Uiso 1 1 calc R
H8B H 0.1465 0.3487 0.7125 0.048 Uiso 1 1 calc R
C9 C 0.2680(6) 0.3800(2) 0.64089(19) 0.0345(10) Uani 1 1 d .
H9A H 0.3015 0.341 0.6277 0.041 Uiso 1 1 calc R
H9B H 0.1781 0.3912 0.6155 0.041 Uiso 1 1 calc R
N10 N 0.3919(4) 0.42331(17) 0.63286(15) 0.0285(8) Uani 1 1 d .
H10 H 0.360(6) 0.455(2) 0.646(2) 0.034 Uiso 1 1 d .
C11 C 0.5240(6) 0.4075(2) 0.67406(19) 0.0369(11) Uani 1 1 d .
H11A H 0.6057 0.4365 0.6696 0.044 Uiso 1 1 calc R
H11B H 0.5635 0.3689 0.6624 0.044 Uiso 1 1 calc R
C12 C 0.4779(6) 0.4058(2) 0.7390(2) 0.0396(11) Uani 1 1 d .
H12A H 0.5664 0.396 0.7658 0.048 Uiso 1 1 calc R
H12B H 0.4405 0.4447 0.7511 0.048 Uiso 1 1 calc R
C13 C 0.4419(5) 0.4284(2) 0.56848(18) 0.0366(11) Uani 1 1 d .
H13A H 0.474 0.3895 0.5545 0.044 Uiso 1 1 calc R
H13B H 0.5311 0.4544 0.5679 0.044 Uiso 1 1 calc R
C14 C 0.3224(5) 0.4516(2) 0.52434(18) 0.0317(10) Uani 1 1 d .
C15 C 0.2946(5) 0.5110(2) 0.52355(18) 0.0333(10) Uani 1 1 d .
H15 H 0.3469 0.5352 0.5523 0.04 Uiso 1 1 calc R
C16 C 0.1925(5) 0.5361(2) 0.48204(19) 0.0348(10) Uani 1 1 d .
H16 H 0.1742 0.5769 0.4825 0.042 Uiso 1 1 calc R
C17 C 0.1185(5) 0.5007(2) 0.44021(18) 0.0316(9) Uani 1 1 d .
H17 H 0.0472 0.5174 0.412 0.038 Uiso 1 1 calc R
C18 C 0.1455(5) 0.4412(2) 0.43825(17) 0.0281(9) Uani 1 1 d .
C19 C 0.2466(5) 0.4148(2) 0.48145(18) 0.0303(9) Uani 1 1 d .
N20 N 0.2727(6) 0.3560(2) 0.48117(19) 0.0463(11) Uani 1 1 d D
H20A H 0.227(6) 0.331(2) 0.450(2) 0.056 Uiso 1 1 d D
H20B H 0.329(7) 0.340(3) 0.513(3) 0.056 Uiso 1 1 d .
C21 C 0.0601(5) 0.4061(2) 0.39095(17) 0.0292(9) Uani 1 1 d .
H21A H -0.0463 0.4195 0.3884 0.035 Uiso 1 1 calc R
H21B H 0.0605 0.3647 0.4033 0.035 Uiso 1 1 calc R
N22 N 0.1273(4) 0.41145(16) 0.32882(15) 0.0263(7) Uani 1 1 d .
H22 H 0.112(6) 0.448(2) 0.318(2) 0.032 Uiso 1 1 d .
C23 C 0.0446(5) 0.37140(19) 0.28482(18) 0.0283(9) Uani 1 1 d .
H23A H -0.0637 0.3822 0.282 0.034 Uiso 1 1 calc R
H23B H 0.0521 0.3308 0.2999 0.034 Uiso 1 1 calc R
C24 C 0.1110(5) 0.3752(2) 0.22215(18) 0.0293(9) Uani 1 1 d .
H24A H 0.0576 0.3477 0.1942 0.035 Uiso 1 1 calc R
H24B H 0.0968 0.4151 0.2057 0.035 Uiso 1 1 calc R
N25 N 0.2726(4) 0.36107(15) 0.22580(15) 0.0263(7) Uani 1 1 d .
C26 C 0.3517(5) 0.40381(19) 0.26525(18) 0.0301(9) Uani 1 1 d .
H26A H 0.3342 0.4436 0.2491 0.036 Uiso 1 1 calc R
H26B H 0.4618 0.3961 0.2661 0.036 Uiso 1 1 calc R
C27 C 0.2931(5) 0.3995(2) 0.32927(18) 0.0288(9) Uani 1 1 d .
H27A H 0.3132 0.36 0.3457 0.035 Uiso 1 1 calc R
H27B H 0.347 0.4279 0.3561 0.035 Uiso 1 1 calc R
C28 C 0.3366(6) 0.35946(19) 0.16458(19) 0.0328(10) Uani 1 1 d .
H28A H 0.4479 0.3634 0.1684 0.039 Uiso 1 1 calc R
H28B H 0.2969 0.3928 0.1403 0.039 Uiso 1 1 calc R
C29 C 0.2969(5) 0.30343(19) 0.13225(18) 0.0285(9) Uani 1 1 d .
C30 C 0.2390(5) 0.3026(2) 0.07238(18) 0.0324(10) Uani 1 1 d .
H30 H 0.2175 0.3382 0.0518 0.039 Uiso 1 1 calc R
C31 C 0.2128(8) 0.25 0.0430(3) 0.0359(15) Uani 1 2 d S
H31 H 0.1762 0.25 0.0018 0.043 Uiso 1 2 calc SR
C32 C 0.3238(7) 0.25 0.1604(2) 0.0258(12) Uani 1 2 d S
N33 N 0.3823(6) 0.25 0.2239(2) 0.0292(11) Uani 1 2 d S
H33A H 0.4853 0.25 0.2247 0.035 Uiso 1 2 d SR
H33B H 0.3488 0.2176 0.2432 0.035 Uiso 1 1 d R
I34 I 0.26219(3) 0.542026(12) 0.821539(11) 0.02823(8) Uani 1 1 d .
C35 C 0.2298(5) 0.53920(19) 0.91546(18) 0.0286(9) Uani 1 1 d .
C36 C 0.1350(6) 0.5777(2) 0.94297(19) 0.0399(11) Uani 1 1 d .
F37 F 0.0614(4) 0.61845(17) 0.90994(12) 0.0689(12) Uani 1 1 d .
C38 C 0.1130(6) 0.5759(2) 1.0050(2) 0.0398(11) Uani 1 1 d .
F39 F 0.0178(4) 0.61509(18) 1.02842(13) 0.0730(12) Uani 1 1 d .
C40 C 0.1859(5) 0.5363(2) 1.04199(18) 0.0309(9) Uani 1 1 d .
I41 I 0.15841(3) 0.536398(13) 1.136826(11) 0.03077(9) Uani 1 1 d .
C42 C 0.2784(6) 0.4967(2) 1.01448(19) 0.0350(10) Uani 1 1 d .
F43 F 0.3528(4) 0.45554(13) 1.04765(13) 0.0540(9) Uani 1 1 d .
C44 C 0.3001(5) 0.4980(2) 0.95246(19) 0.0338(10) Uani 1 1 d .
F45 F 0.3924(4) 0.45809(13) 0.92838(13) 0.0528(8) Uani 1 1 d .
Cl1 Cl 0.30036(13) 0.54451(5) 0.68118(4) 0.0314(2) Uani 1 1 d .
Cl2 Cl 0.11884(13) 0.53699(4) 0.27573(4) 0.0307(2) Uani 1 1 d .
Cl3 Cl 0.1681(4) 0.25 0.37833(12) 0.0890(10) Uani 1 2 d S
Cl4 Cl 0.4596(3) 0.25 0.57398(11) 0.0698(6) Uani 1 2 d S
O45 O 0.6672(9) 0.2872(4) 0.8565(4) 0.067(2) Uani 0.5 1 d PD
H45 H 0.72 0.3079 0.834 0.101 Uiso 0.5 1 calc PR
C46 C 0.6640(16) 0.3127(7) 0.9157(5) 0.075(4) Uani 0.5 1 d PD
H46A H 0.6233 0.3528 0.9127 0.089 Uiso 0.5 1 calc PR
H46B H 0.7677 0.3147 0.9339 0.089 Uiso 0.5 1 calc PR
C47 C 0.567(2) 0.2766(9) 0.9545(6) 0.124(8) Uani 0.5 1 d PDU
H47A H 0.4741 0.2981 0.9631 0.186 Uiso 0.5 1 calc PR
H47B H 0.6213 0.2674 0.9928 0.186 Uiso 0.5 1 calc PR
H47C H 0.5399 0.2403 0.9331 0.186 Uiso 0.5 1 calc PR
O48 O 0.8165(10) 0.3310(3) 0.7626(3) 0.058(2) Uani 0.5 1 d P
H48A H 0.7723 0.306 0.74 0.087 Uiso 0.5 1 d PR
H48B H 0.8334 0.3658 0.7521 0.087 Uiso 0.5 1 d PR
O49 O 0.6737(7) 0.25 0.6914(3) 0.0573(15) Uani 1 2 d S
H49A H 0.7386 0.2241 0.6858 0.086 Uiso 0.5 1 d PR
H49B H 0.616 0.25 0.6596 0.086 Uiso 1 2 d SR
O50 O 0.8864(11) 0.1659(4) 0.6750(6) 0.096(4) Uani 0.5 1 d P
H50A H 0.9062 0.1712 0.6376 0.144 Uiso 0.5 1 d PR
H50B H 0.8852 0.1311 0.6875 0.144 Uiso 0.5 1 d PR
O51 O 0.947(2) 0.1850(7) 0.5545(8) 0.155(8) Uani 0.5 1 d PD
H51 H 0.8581 0.1865 0.5395 0.232 Uiso 0.5 1 calc PR
C52 C 1.020(2) 0.2391(10) 0.5458(10) 0.155(9) Uiso 0.5 1 d PD
H52A H 1.0188 0.25 0.5018 0.186 Uiso 1 2 d SR
H52B H 1.1267 0.2357 0.5602 0.186 Uiso 0.5 1 d PR
C53 C 0.948(3) 0.2886(7) 0.5781(10) 0.102(6) Uiso 0.5 1 d PD
H53A H 0.8398 0.2814 0.581 0.153 Uiso 0.5 1 d PR
H53B H 0.9642 0.3248 0.5555 0.153 Uiso 0.5 1 d PR
H53C H 0.9946 0.2922 0.6191 0.153 Uiso 0.5 1 d PR
O54 O 0.6699(16) 0.1760(5) 0.5093(7) 0.118(5) Uani 0.5 1 d P
H54A H 0.6074 0.1975 0.5277 0.176 Uiso 0.5 1 d PR
H54B H 0.6637 0.1724 0.471 0.176 Uiso 0.5 1 d PR
O55 O 0.6535(12) 0.1644(5) 0.3881(5) 0.095(4) Uani 0.5 1 d P
H55A H 0.7088 0.1901 0.3731 0.143 Uiso 0.5 1 d PR
H55B H 0.6636 0.1325 0.369 0.143 Uiso 0.5 1 d PR
O56 O 0.8299(14) 0.25 0.3411(7) 0.070(4) Uani 0.5 2 d SP
H56A H 0.7771 0.2765 0.3555 0.105 Uiso 0.25 1 d PR
H56B H 0.9236 0.25 0.3515 0.105 Uiso 0.5 2 d SPR
O58 O 0.6887(8) 0.25 0.2288(4) 0.110(3) Uani 1 2 d SD
H58 H 0.7293 0.25 0.2639 0.164 Uiso 1 2 calc SR
C59 C 0.7983(14) 0.25 0.1866(7) 0.126(6) Uani 1 2 d SD
H59A H 0.8629 0.2152 0.1929 0.152 Uiso 0.5 1 calc PR
H59B H 0.8629 0.2848 0.1929 0.152 Uiso 0.5 1 calc PR
C60 C 0.7365(16) 0.25 0.1231(5) 0.143(7) Uani 1 2 d SD
H60A H 0.6721 0.2843 0.1165 0.214 Uiso 0.5 1 calc PR
H60B H 0.6766 0.2146 0.1158 0.214 Uiso 0.5 1 calc PR
H60C H 0.82 0.2511 0.095 0.214 Uiso 1 2 calc SR
O61 O 0.4688(16) 0.25 0.3549(5) 0.128(7) Uani 0.5 2 d SPR
H61A H 0.3762 0.25 0.3622 0.191 Uiso 0.5 2 d SPR
H61B H 0.5277 0.2771 0.3629 0.191 Uiso 0.25 1 d PR

loop_
_atom_site_aniso_label
_atom_site_aniso_U_11
_atom_site_aniso_U_22
_atom_site_aniso_U_33
_atom_site_aniso_U_23
_atom_site_aniso_U_13
_atom_site_aniso_U_12
C1 0.035(3) 0.034(3) 0.022(3) 0 0.000(2) 0
C2 0.053(3) 0.042(3) 0.024(2) -0.0009(19) 0.006(2) 0.014(2)
C3 0.061(4) 0.085(5) 0.031(3) 0.002(3) 0.010(2) 0.031(3)
C4 0.061(6) 0.118(9) 0.040(5) 0 0.020(4) 0
N5 0.032(3) 0.034(3) 0.034(3) 0 0.002(2) 0
C6 0.111(5) 0.029(2) 0.025(2) -0.003(2) 0.010(3) 0.006(3)
N7 0.066(3) 0.0280(19) 0.0194(17) 0.0003(15) -0.0006(17) 0.0022(19)
C8 0.054(3) 0.037(3) 0.028(2) -0.001(2) 0.006(2) -0.003(2)
C9 0.044(3) 0.033(2) 0.027(2) 0.0009(18) -0.0015(18) -0.003(2)
N10 0.034(2) 0.033(2) 0.0186(16) -0.0006(14) 0.0006(14) 0.0032(16)
C11 0.041(3) 0.043(3) 0.026(2) -0.0034(19) -0.0110(18) 0.001(2)
C12 0.062(3) 0.032(2) 0.024(2) -0.0030(18) -0.010(2) 0.005(2)
C13 0.032(2) 0.059(3) 0.0185(19) 0.000(2) 0.0011(16) 0.000(2)
C14 0.030(2) 0.046(3) 0.0184(18) 0.0013(18) 0.0028(16) -0.0020(19)
C15 0.038(2) 0.043(3) 0.0193(19) -0.0055(18) 0.0076(17) -0.013(2)
C16 0.045(3) 0.035(2) 0.025(2) 0.0025(18) 0.0095(19) -0.002(2)
C17 0.037(2) 0.041(2) 0.0181(18) 0.0021(18) 0.0076(16) 0.004(2)
C18 0.031(2) 0.037(2) 0.0167(17) 0.0009(17) 0.0054(15) 0.0011(18)
C19 0.030(2) 0.041(3) 0.0210(19) 0.0007(17) 0.0030(16) -0.0016(18)
N20 0.067(3) 0.038(2) 0.032(2) 0.0009(18) -0.018(2) 0.010(2)
C21 0.035(2) 0.036(2) 0.0167(18) 0.0037(16) 0.0012(16) 0.0009(18)
N22 0.032(2) 0.0272(18) 0.0195(16) 0.0011(14) -0.0008(13) -0.0018(15)
C23 0.033(2) 0.030(2) 0.0214(18) -0.0017(16) -0.0021(16) -0.0026(18)
C24 0.037(2) 0.032(2) 0.0192(18) -0.0021(16) -0.0028(16) -0.0021(18)
N25 0.038(2) 0.0218(17) 0.0187(15) 0.0001(13) 0.0007(14) -0.0014(14)
C26 0.035(2) 0.030(2) 0.026(2) -0.0027(17) 0.0033(17) -0.0067(18)
C27 0.031(2) 0.032(2) 0.0232(19) -0.0004(17) -0.0012(16) -0.0047(18)
C28 0.045(3) 0.028(2) 0.026(2) 0.0013(17) 0.0094(18) -0.0023(19)
C29 0.034(2) 0.030(2) 0.0220(19) -0.0003(16) 0.0055(16) 0.0018(18)
C30 0.039(3) 0.037(2) 0.0211(19) 0.0031(18) 0.0024(17) 0.001(2)
C31 0.046(4) 0.044(4) 0.017(3) 0 -0.004(2) 0
C32 0.028(3) 0.030(3) 0.019(3) 0 0.001(2) 0
N33 0.036(3) 0.030(3) 0.022(2) 0 -0.002(2) 0
I34 0.03429(16) 0.03269(15) 0.01779(13) -0.00139(10) 0.00205(10) -0.00125(11)
C35 0.034(2) 0.034(2) 0.0181(18) -0.0020(16) 0.0019(16) -0.0010(18)
C36 0.048(3) 0.051(3) 0.020(2) 0.000(2) -0.0036(18) 0.019(2)
F37 0.095(3) 0.089(3) 0.0226(14) 0.0061(15) 0.0008(15) 0.060(2)
C38 0.042(3) 0.054(3) 0.023(2) -0.004(2) 0.0020(18) 0.019(2)
F39 0.094(3) 0.102(3) 0.0240(14) -0.0027(16) 0.0067(15) 0.065(2)
C40 0.040(3) 0.037(2) 0.0153(18) 0.0002(16) 0.0020(16) -0.0007(19)
I41 0.03941(17) 0.03524(16) 0.01772(13) 0.00021(10) 0.00192(10) -0.00211(12)
C42 0.050(3) 0.032(2) 0.024(2) 0.0049(18) 0.0033(19) 0.002(2)
F43 0.086(2) 0.0444(18) 0.0318(15) 0.0099(13) 0.0100(15) 0.0273(16)
C44 0.046(3) 0.034(2) 0.022(2) -0.0023(17) 0.0061(18) 0.006(2)
F45 0.078(2) 0.0465(18) 0.0342(15) 0.0020(13) 0.0129(15) 0.0269(16)
Cl1 0.0389(6) 0.0360(6) 0.0192(4) -0.0013(4) 0.0003(4) 0.0016(4)
Cl2 0.0423(6) 0.0287(5) 0.0212(4) 0.0018(4) 0.0027(4) -0.0010(4)
Cl3 0.155(3) 0.0269(10) 0.0802(16) 0 -0.0677(18) 0
Cl4 0.0672(15) 0.0840(17) 0.0578(13) 0 -0.0041(11) 0
O45 0.056(5) 0.092(7) 0.053(5) -0.003(5) -0.006(4) -0.026(5)
C46 0.068(9) 0.095(11) 0.060(8) -0.008(8) -0.001(7) -0.030(8)
C47 0.121(13) 0.171(18) 0.080(10) 0.008(10) 0.002(9) -0.039(11)
O48 0.090(6) 0.036(4) 0.048(4) 0.006(3) -0.003(4) -0.006(4)
O49 0.056(4) 0.059(4) 0.057(3) 0 0.006(3) 0
O50 0.061(6) 0.060(6) 0.168(12) 0.038(7) -0.002(7) 0.010(5)
O51 0.183(16) 0.130(13) 0.153(15) -0.079(12) 0.046(12) -0.069(12)
O54 0.139(12) 0.044(6) 0.169(13) -0.005(7) -0.010(10) -0.010(7)
O55 0.092(8) 0.069(7) 0.127(10) -0.016(7) 0.040(7) -0.009(6)
O56 0.054(7) 0.037(6) 0.116(11) 0 -0.020(7) 0
O58 0.046(4) 0.172(10) 0.111(7) 0 0.000(4) 0
C59 0.054(8) 0.144(14) 0.183(17) 0 0.028(9) 0
C60 0.150(16) 0.138(15) 0.145(15) 0 0.070(13) 0
O61 0.151(19) 0.16(2) 0.076(11) 0 0.009(11) 0

loop_
_atom_type_symbol
_atom_type_description
_atom_type_scat_dispersion_real
_atom_type_scat_dispersion_imag
_atom_type_scat_source
C C 0.0033 0.0016 'International Tables Vol C Tables 4.2.6.8 and 6.1.1.4'
H H 0 0 'International Tables Vol C Tables 4.2.6.8 and 6.1.1.4'
N N 0.0061 0.0033 'International Tables Vol C Tables 4.2.6.8 and 6.1.1.4'
O O 0.0106 0.006 'International Tables Vol C Tables 4.2.6.8 and 6.1.1.4'
F F 0.0171 0.0103 'International Tables Vol C Tables 4.2.6.8 and 6.1.1.4'
Cl Cl 0.1484 0.1585 'International Tables Vol C Tables 4.2.6.8 and 6.1.1.4'
I I -0.4742 1.8119 'International Tables Vol C Tables 4.2.6.8 and 6.1.1.4'

loop_
_geom_angle_atom_site_label_1
_geom_angle_atom_site_label_2
_geom_angle_atom_site_label_3
_geom_angle
_geom_angle_site_symmetry_1
_geom_angle_site_symmetry_3
C2 C1 C2 123.1(6) . 4_565
C2 C1 N5 118.5(3) . .
C2 C1 N5 118.5(3) 4_565 .
C1 C2 C3 117.4(5) . .
C1 C2 C6 121.4(5) . .
C3 C2 C6 121.2(5) . .
C4 C3 C2 120.6(6) . .
C4 C3 H3 119.7 . .
C2 C3 H3 119.7 . .
C3 C4 C3 120.8(8) . 4_565
C3 C4 H4 119.6 . .
C3 C4 H4 119.6 4_565 .
C1 N5 H5A 109.5 . .
C1 N5 H5B 109.5 . .
H5A N5 H5B 109.9 . .
N7 C6 C2 112.1(4) . .
N7 C6 H6A 109.2 . .
C2 C6 H6A 109.2 . .
N7 C6 H6B 109.2 . .
C2 C6 H6B 109.2 . .
H6A C6 H6B 107.9 . .
C12 N7 C8 109.5(4) . .
C12 N7 C6 110.4(4) . .
C8 N7 C6 109.8(4) . .
N7 C8 C9 111.1(4) . .
N7 C8 H8A 109.4 . .
C9 C8 H8A 109.4 . .
N7 C8 H8B 109.4 . .
C9 C8 H8B 109.4 . .
H8A C8 H8B 108 . .
N10 C9 C8 109.6(4) . .
N10 C9 H9A 109.8 . .
C8 C9 H9A 109.8 . .
N10 C9 H9B 109.8 . .
C8 C9 H9B 109.8 . .
H9A C9 H9B 108.2 . .
C9 N10 C11 109.1(4) . .
C9 N10 C13 113.9(3) . .
C11 N10 C13 109.8(4) . .
C9 N10 H10 107(4) . .
C11 N10 H10 106(4) . .
C13 N10 H10 111(4) . .
N10 C11 C12 110.5(4) . .
N10 C11 H11A 109.6 . .
C12 C11 H11A 109.6 . .
N10 C11 H11B 109.6 . .
C12 C11 H11B 109.6 . .
H11A C11 H11B 108.1 . .
N7 C12 C11 110.0(4) . .
N7 C12 H12A 109.7 . .
C11 C12 H12A 109.7 . .
N7 C12 H12B 109.7 . .
C11 C12 H12B 109.7 . .
H12A C12 H12B 108.2 . .
N10 C13 C14 114.3(4) . .
N10 C13 H13A 108.7 . .
C14 C13 H13A 108.7 . .
N10 C13 H13B 108.7 . .
C14 C13 H13B 108.7 . .
H13A C13 H13B 107.6 . .
C15 C14 C19 119.9(4) . .
C15 C14 C13 118.4(4) . .
C19 C14 C13 121.6(4) . .
C14 C15 C16 122.0(4) . .
C14 C15 H15 119 . .
C16 C15 H15 119 . .
C17 C16 C15 118.5(5) . .
C17 C16 H16 120.7 . .
C15 C16 H16 120.7 . .
C16 C17 C18 121.6(4) . .
C16 C17 H17 119.2 . .
C18 C17 H17 119.2 . .
C17 C18 C19 120.3(4) . .
C17 C18 C21 117.8(4) . .
C19 C18 C21 121.8(4) . .
N20 C19 C14 121.0(4) . .
N20 C19 C18 121.3(4) . .
C14 C19 C18 117.7(4) . .
C19 N20 H20A 122(4) . .
C19 N20 H20B 118(4) . .
H20A N20 H20B 120(5) . .
C18 C21 N22 112.3(3) . .
C18 C21 H21A 109.2 . .
N22 C21 H21A 109.2 . .
C18 C21 H21B 109.2 . .
N22 C21 H21B 109.2 . .
H21A C21 H21B 107.9 . .
C27 N22 C23 110.3(3) . .
C27 N22 C21 113.4(3) . .
C23 N22 C21 109.5(3) . .
C27 N22 H22 109(3) . .
C23 N22 H22 109(3) . .
C21 N22 H22 105(3) . .
N22 C23 C24 110.7(3) . .
N22 C23 H23A 109.5 . .
C24 C23 H23A 109.5 . .
N22 C23 H23B 109.5 . .
C24 C23 H23B 109.5 . .
H23A C23 H23B 108.1 . .
N25 C24 C23 110.2(3) . .
N25 C24 H24A 109.6 . .
C23 C24 H24A 109.6 . .
N25 C24 H24B 109.6 . .
C23 C24 H24B 109.6 . .
H24A C24 H24B 108.1 . .
C24 N25 C26 109.1(3) . .
C24 N25 C28 111.1(3) . .
C26 N25 C28 111.3(3) . .
N25 C26 C27 109.4(3) . .
N25 C26 H26A 109.8 . .
C27 C26 H26A 109.8 . .
N25 C26 H26B 109.8 . .
C27 C26 H26B 109.8 . .
H26A C26 H26B 108.2 . .
N22 C27 C26 110.4(3) . .
N22 C27 H27A 109.6 . .
C26 C27 H27A 109.6 . .
N22 C27 H27B 109.6 . .
C26 C27 H27B 109.6 . .
H27A C27 H27B 108.1 . .
N25 C28 C29 111.1(3) . .
N25 C28 H28A 109.4 . .
C29 C28 H28A 109.4 . .
N25 C28 H28B 109.4 . .
C29 C28 H28B 109.4 . .
H28A C28 H28B 108 . .
C32 C29 C30 117.3(4) . .
C32 C29 C28 120.7(4) . .
C30 C29 C28 121.9(4) . .
C31 C30 C29 120.1(4) . .
C31 C30 H30 119.9 . .
C29 C30 H30 119.9 . .
C30 C31 C30 121.3(6) . 4_565
C30 C31 H31 119.3 . .
C30 C31 H31 119.3 4_565 .
C29 C32 C29 123.8(5) . 4_565
C29 C32 N33 118.1(3) . .
C29 C32 N33 118.1(3) 4_565 .
C32 N33 H33A 109.5 . .
C32 N33 H33B 109.4 . .
H33A N33 H33B 109.5 . .
C35 I34 Cl1 178.21(12) . .
C36 C35 C44 116.8(4) . .
C36 C35 I34 121.4(3) . .
C44 C35 I34 121.8(3) . .
F37 C36 C35 120.2(4) . .
F37 C36 C38 118.2(4) . .
C35 C36 C38 121.6(4) . .
F39 C38 C40 120.3(4) . .
F39 C38 C36 117.9(4) . .
C40 C38 C36 121.7(4) . .
C38 C40 C42 116.9(4) . .
C38 C40 I41 121.3(3) . .
C42 C40 I41 121.7(3) . .
C40 I41 Cl2 179.76(14) . 1_556
F43 C42 C40 120.7(4) . .
F43 C42 C44 117.7(4) . .
C40 C42 C44 121.6(4) . .
F45 C44 C35 120.0(4) . .
F45 C44 C42 118.7(4) . .
C35 C44 C42 121.3(4) . .
C46 O45 H45 109.5 . .
O45 C46 C47 108.9(11) . .
O45 C46 H46A 109.9 . .
C47 C46 H46A 109.9 . .
O45 C46 H46B 109.9 . .
C47 C46 H46B 109.9 . .
H46A C46 H46B 108.3 . .
C46 C47 H47A 109.5 . .
C46 C47 H47B 109.5 . .
H47A C47 H47B 109.5 . .
C46 C47 H47C 109.5 . .
H47A C47 H47C 109.5 . .
H47B C47 H47C 109.5 . .
H48A O48 H48B 124.2 . .
H49A O49 H49B 105.9 . .
H50A O50 H50B 117.1 . .
C52 O51 H51 109.5 . .
O51 C52 C53 113.7(15) . .
O51 C52 H52A 111.2 . .
C53 C52 H52A 106.3 . .
O51 C52 H52B 108.9 . .
C53 C52 H52B 108.9 . .
H52A C52 H52B 107.7 . .
C52 C53 H53A 109.5 . .
C52 C53 H53B 109.5 . .
H53A C53 H53B 109.5 . .
C52 C53 H53C 109.4 . .
H53A C53 H53C 109.5 . .
H53B C53 H53C 109.5 . .
H54A O54 H54B 120.5 . .
H55A O55 H55B 109.8 . .
H56A O56 H56B 116.7 . .
C59 O58 H58 109.5 . .
O58 C59 C60 113.2(11) . .
O58 C59 H59A 108.9 . .
C60 C59 H59A 108.9 . .
O58 C59 H59B 108.9 . .
C60 C59 H59B 108.9 . .
H59A C59 H59B 107.8 . .
C59 C60 H60A 109.5 . .
C59 C60 H60B 109.5 . .
H60A C60 H60B 109.5 . .
C59 C60 H60C 109.5 . .
H60A C60 H60C 109.5 . .
H60B C60 H60C 109.5 . .
H61A O61 H61B 124.8 . .

loop_
_geom_bond_atom_site_label_1
_geom_bond_atom_site_label_2
_geom_bond_distance
_geom_bond_site_symmetry_2
C1 C2 1.382(6) .
C1 C2 1.382(6) 4_565
C1 N5 1.453(8) .
C2 C3 1.384(7) .
C2 C6 1.512(8) .
C3 C4 1.368(8) .
C3 H3 0.95 .
C4 C3 1.368(8) 4_565
C4 H4 0.95 .
N5 H5A 0.9217 .
N5 H5B 0.9218 .
C6 N7 1.481(6) .
C6 H6A 0.99 .
C6 H6B 0.99 .
N7 C12 1.454(7) .
N7 C8 1.471(7) .
C8 C9 1.514(6) .
C8 H8A 0.99 .
C8 H8B 0.99 .
C9 N10 1.495(6) .
C9 H9A 0.99 .
C9 H9B 0.99 .
N10 C11 1.498(6) .
N10 C13 1.503(5) .
N10 H10 0.84(5) .
C11 C12 1.501(6) .
C11 H11A 0.99 .
C11 H11B 0.99 .
C12 H12A 0.99 .
C12 H12B 0.99 .
C13 C14 1.507(6) .
C13 H13A 0.99 .
C13 H13B 0.99 .
C14 C15 1.385(7) .
C14 C19 1.416(6) .
C15 C16 1.387(7) .
C15 H15 0.95 .
C16 C17 1.376(6) .
C16 H16 0.95 .
C17 C18 1.389(7) .
C17 H17 0.95 .
C18 C19 1.418(6) .
C18 C21 1.498(6) .
C19 N20 1.370(6) .
N20 H20A 0.969(14) .
N20 H20B 0.93(6) .
C21 N22 1.514(5) .
C21 H21A 0.99 .
C21 H21B 0.99 .
N22 C27 1.493(6) .
N22 C23 1.506(5) .
N22 H22 0.88(5) .
C23 C24 1.520(5) .
C23 H23A 0.99 .
C23 H23B 0.99 .
C24 N25 1.465(6) .
C24 H24A 0.99 .
C24 H24B 0.99 .
N25 C26 1.470(5) .
N25 C28 1.479(5) .
C26 C27 1.521(6) .
C26 H26A 0.99 .
C26 H26B 0.99 .
C27 H27A 0.99 .
C27 H27B 0.99 .
C28 C29 1.505(6) .
C28 H28A 0.99 .
C28 H28B 0.99 .
C29 C32 1.390(5) .
C29 C30 1.396(6) .
C30 C31 1.385(5) .
C30 H30 0.95 .
C31 C30 1.385(5) 4_565
C31 H31 0.95 .
C32 C29 1.390(5) 4_565
C32 N33 1.473(7) .
N33 H33A 0.9111 .
N33 H33B 0.911 .
I34 C35 2.096(4) .
I34 Cl1 3.1173(10) .
C35 C36 1.374(6) .
C35 C44 1.382(6) .
C36 F37 1.339(5) .
C36 C38 1.385(6) .
C38 F39 1.347(5) .
C38 C40 1.366(6) .
C40 C42 1.378(6) .
C40 I41 2.108(4) .
I41 Cl2 3.0868(10) 1_556
C42 F43 1.351(5) .
C42 C44 1.384(6) .
C44 F45 1.347(5) .
O45 C46 1.428(12) .
O45 H45 0.84 .
C46 C47 1.488(14) .
C46 H46A 0.99 .
C46 H46B 0.99 .
C47 H47A 0.98 .
C47 H47B 0.98 .
C47 H47C 0.98 .
O48 H48A 0.8469 .
O48 H48B 0.8459 .
O49 H49A 0.8392 .
O49 H49B 0.8507 .
O50 H50A 0.8555 .
O50 H50B 0.8443 .
O51 C52 1.417(17) .
O51 H51 0.84 .
C52 C53 1.492(17) .
C52 H52A 1.0013 .
C52 H52B 0.99 .
C53 H53A 0.98 .
C53 H53B 0.98 .
C53 H53C 0.98 .
O54 H54A 0.8535 .
O54 H54B 0.8467 .
O55 H55A 0.8402 .
O55 H55B 0.8495 .
O56 H56A 0.8367 .
O56 H56B 0.8527 .
O58 C59 1.366(12) .
O58 H58 0.84 .
C59 C60 1.481(14) .
C59 H59A 0.99 .
C59 H59B 0.99 .
C60 H60A 0.98 .
C60 H60B 0.98 .
C60 H60C 0.98 .
O61 H61A 0.8401 .
O61 H61B 0.8265 .

loop_
_geom_hbond_atom_site_label_D
_geom_hbond_atom_site_label_H
_geom_hbond_atom_site_label_A
_geom_hbond_distance_DH
_geom_hbond_distance_HA
_geom_hbond_distance_DA
_geom_hbond_angle_DHA
_geom_hbond_site_symmetry_A
N5 H5B N7 0.92 1.98 2.754(4) 140.6 4_565
N10 H10 Cl1 0.84(5) 2.26(5) 3.096(4) 174(5) .
N20 H20A Cl3 0.969(14) 2.48(2) 3.427(5) 165(5) .
N20 H20B Cl4 0.93(6) 2.70(6) 3.547(5) 152(5) .
N22 H22 Cl2 0.88(5) 2.24(5) 3.109(4) 167(5) .
N33 H33B N25 0.91 1.96 2.729(4) 140.9 4_565

loop_
_geom_torsion_atom_site_label_1
_geom_torsion_atom_site_label_2
_geom_torsion_atom_site_label_3
_geom_torsion_atom_site_label_4
_geom_torsion
_geom_torsion_site_symmetry_1
_geom_torsion_site_symmetry_4
C2 C1 C2 C3 -1.9(10) 4_565 .
N5 C1 C2 C3 178.8(5) . .
C2 C1 C2 C6 176.4(4) 4_565 .
N5 C1 C2 C6 -3.0(8) . .
C1 C2 C3 C4 1.7(9) . .
C6 C2 C3 C4 -176.5(7) . .
C2 C3 C4 C3 -1.7(14) . 4_565
C1 C2 C6 N7 49.5(7) . .
C3 C2 C6 N7 -132.3(5) . .
C2 C6 N7 C12 -159.1(5) . .
C2 C6 N7 C8 80.0(5) . .
C12 N7 C8 C9 59.7(5) . .
C6 N7 C8 C9 -178.9(4) . .
N7 C8 C9 N10 -58.1(5) . .
C8 C9 N10 C11 56.4(5) . .
C8 C9 N10 C13 179.5(4) . .
C9 N10 C11 C12 -58.0(5) . .
C13 N10 C11 C12 176.5(4) . .
C8 N7 C12 C11 -60.2(5) . .
C6 N7 C12 C11 178.8(4) . .
N10 C11 C12 N7 60.2(5) . .
C9 N10 C13 C14 64.7(5) . .
C11 N10 C13 C14 -172.6(4) . .
N10 C13 C14 C15 78.1(5) . .
N10 C13 C14 C19 -106.3(5) . .
C19 C14 C15 C16 0.6(6) . .
C13 C14 C15 C16 176.4(4) . .
C14 C15 C16 C17 -0.7(6) . .
C15 C16 C17 C18 -1.0(6) . .
C16 C17 C18 C19 2.6(6) . .
C16 C17 C18 C21 -179.7(4) . .
C15 C14 C19 N20 179.7(4) . .
C13 C14 C19 N20 4.2(7) . .
C15 C14 C19 C18 0.9(6) . .
C13 C14 C19 C18 -174.6(4) . .
C17 C18 C19 N20 178.7(4) . .
C21 C18 C19 N20 1.1(6) . .
C17 C18 C19 C14 -2.5(6) . .
C21 C18 C19 C14 179.9(4) . .
C17 C18 C21 N22 79.1(5) . .
C19 C18 C21 N22 -103.3(4) . .
C18 C21 N22 C27 51.6(5) . .
C18 C21 N22 C23 175.2(4) . .
C27 N22 C23 C24 -53.9(4) . .
C21 N22 C23 C24 -179.3(3) . .
N22 C23 C24 N25 57.4(5) . .
C23 C24 N25 C26 -61.8(4) . .
C23 C24 N25 C28 175.0(3) . .
C24 N25 C26 C27 62.8(4) . .
C28 N25 C26 C27 -174.2(4) . .
C23 N22 C27 C26 55.1(4) . .
C21 N22 C27 C26 178.3(3) . .
N25 C26 C27 N22 -59.8(5) . .
C24 N25 C28 C29 -78.2(5) . .
C26 N25 C28 C29 159.9(4) . .
N25 C28 C29 C32 -51.3(6) . .
N25 C28 C29 C30 131.9(4) . .
C32 C29 C30 C31 -1.0(7) . .
C28 C29 C30 C31 175.9(5) . .
C29 C30 C31 C30 1.8(10) . 4_565
C30 C29 C32 C29 0.2(9) . 4_565
C28 C29 C32 C29 -176.8(4) . 4_565
C30 C29 C32 N33 -178.9(5) . .
C28 C29 C32 N33 4.1(7) . .
C44 C35 C36 F37 -179.2(5) . .
I34 C35 C36 F37 -0.4(7) . .
C44 C35 C36 C38 1.1(8) . .
I34 C35 C36 C38 179.9(4) . .
F37 C36 C38 F39 0.5(8) . .
C35 C36 C38 F39 -179.8(5) . .
F37 C36 C38 C40 -178.8(5) . .
C35 C36 C38 C40 0.9(9) . .
F39 C38 C40 C42 178.4(5) . .
C36 C38 C40 C42 -2.4(8) . .
F39 C38 C40 I41 -1.9(7) . .
C36 C38 C40 I41 177.4(4) . .
C38 C40 C42 F43 -179.0(5) . .
I41 C40 C42 F43 1.3(7) . .
C38 C40 C42 C44 1.9(7) . .
I41 C40 C42 C44 -177.8(4) . .
C36 C35 C44 F45 178.7(5) . .
I34 C35 C44 F45 0.0(6) . .
C36 C35 C44 C42 -1.5(7) . .
I34 C35 C44 C42 179.7(4) . .
F43 C42 C44 F45 0.7(7) . .
C40 C42 C44 F45 179.8(5) . .
F43 C42 C44 C35 -179.1(4) . .
C40 C42 C44 C35 0.0(8) . .
